data_4027773
loop_
_publ_author_name
'Qiuli Yao'
'Chengye Yuan'

_publ_section_title
;
 Stereospecific Transformation of Protected P-H Group into P-O or P-N
 Group in One-Pot Reaction
;
_journal_name_full 'Journal of Organic Chemistry'
_journal_page_first 10985
_journal_page_last 10990
_journal_paper_doi 10.1021/jo302140q
_journal_volume 77
_journal_year 2012
_chemical_absolute_configuration ad
_chemical_formula_sum 'C14 H23 N2 O6 P S'
_chemical_formula_weight 378.37
_chemical_name_systematic
; 
 ? 
;
_space_group_IT_number 19
_symmetry_cell_setting orthorhombic
_symmetry_space_group_name_Hall 'P 2ac 2ab'
_symmetry_space_group_name_H-M 'P 21 21 21'
_atom_sites_solution_hydrogens geom
_atom_sites_solution_primary direct
_atom_sites_solution_secondary difmap
_audit_creation_method SHELXL-97
_cell_angle_alpha 90.00
_cell_angle_beta 90.00
_cell_angle_gamma 90.00
_cell_formula_units_Z 4
_cell_length_a 8.973(4)
_cell_length_b 12.797(5)
_cell_length_c 15.681(7)
_cell_measurement_reflns_used 1727
_cell_measurement_temperature 173(2)
_cell_measurement_theta_max 27.02
_cell_measurement_theta_min 2.60
_cell_volume 1800.6(13)
_computing_cell_refinement 'Bruker SAINT'
_computing_data_collection 'Bruker APEX2'
_computing_data_reduction 'Bruker SAINT'
_computing_molecular_graphics 'Bruker SHELXTL'
_computing_publication_material 'Bruker SHELXTL'
_computing_structure_refinement 'SHELXL-97 (Sheldrick, 2008)'
_computing_structure_solution 'SHELXS-97 (Sheldrick, 2008)'
_diffrn_ambient_temperature 173(2)
_diffrn_measured_fraction_theta_full 0.998
_diffrn_measured_fraction_theta_max 0.998
_diffrn_measurement_device_type 'Bruker APEX-II CCD'
_diffrn_measurement_method '\f and \w scans'
_diffrn_radiation_monochromator graphite
_diffrn_radiation_source 'fine-focus sealed tube'
_diffrn_radiation_type MoK\a
_diffrn_radiation_wavelength 0.71073
_diffrn_reflns_av_R_equivalents 0.1427
_diffrn_reflns_av_sigmaI/netI 0.1380
_diffrn_reflns_limit_h_max 10
_diffrn_reflns_limit_h_min -10
_diffrn_reflns_limit_k_max 15
_diffrn_reflns_limit_k_min -15
_diffrn_reflns_limit_l_max 18
_diffrn_reflns_limit_l_min -12
_diffrn_reflns_number 11443
_diffrn_reflns_theta_full 25.09
_diffrn_reflns_theta_max 25.09
_diffrn_reflns_theta_min 2.05
_exptl_absorpt_coefficient_mu 0.300
_exptl_absorpt_correction_T_max 0.9851
_exptl_absorpt_correction_T_min 0.9649
_exptl_absorpt_correction_type multi-scan
_exptl_absorpt_process_details sadabs
_exptl_crystal_colour colourless
_exptl_crystal_density_diffrn 1.396
_exptl_crystal_description prism
_exptl_crystal_F_000 800
_exptl_crystal_size_max 0.12
_exptl_crystal_size_mid 0.10
_exptl_crystal_size_min 0.05
_refine_diff_density_max 0.686
_refine_diff_density_min -0.358
_refine_diff_density_rms 0.093
_refine_ls_abs_structure_details 'Flack H D (1983), Acta Cryst. A39, 876-881'
_refine_ls_abs_structure_Flack -0.11(15)
_refine_ls_extinction_method none
_refine_ls_goodness_of_fit_ref 0.997
_refine_ls_hydrogen_treatment mixed
_refine_ls_matrix_type full
_refine_ls_number_parameters 226
_refine_ls_number_reflns 3212
_refine_ls_number_restraints 0
_refine_ls_restrained_S_all 0.997
_refine_ls_R_factor_all 0.1129
_refine_ls_R_factor_gt 0.0650
_refine_ls_shift/su_max 0.009
_refine_ls_shift/su_mean 0.001
_refine_ls_structure_factor_coef Fsqd
_refine_ls_weighting_details 'calc w=1/[\s^2^(Fo^2^)+(0.0416P)^2^+0.0000P] where P=(Fo^2^+2Fc^2^)/3'
_refine_ls_weighting_scheme calc
_refine_ls_wR_factor_gt 0.1125
_refine_ls_wR_factor_ref 0.1249
_reflns_number_gt 2142
_reflns_number_total 3212
_reflns_threshold_expression >2sigma(I)
_cod_data_source_file jo302140q_si_002.cif
_cod_data_source_block mo_dm12425_0m
_cod_original_cell_volume 1800.7(13)
_cod_database_code 4027773

loop_
_symmetry_equiv_pos_as_xyz
'x, y, z'
'x+1/2, -y+1/2, -z'
'-x, y+1/2, -z+1/2'
'-x+1/2, -y, z+1/2'

loop_
_atom_site_label
_atom_site_type_symbol
_atom_site_fract_x
_atom_site_fract_y
_atom_site_fract_z
_atom_site_U_iso_or_equiv
_atom_site_adp_type
_atom_site_occupancy
_atom_site_symmetry_multiplicity
_atom_site_calc_flag
_atom_site_refinement_flags
P1 P 0.62771(15) 0.19211(10) 0.55043(10) 0.0195(3) Uani 1 1 d .
H1P H 0.693(5) 0.214(4) 0.489(3) 0.025(14) Uiso 1 1 d .
S1 S 0.96589(15) 0.33055(9) 0.70084(10) 0.0206(3) Uani 1 1 d .
N1 N 0.8536(4) 0.2733(3) 0.6338(3) 0.0206(11) Uani 1 1 d .
H1 H 0.8945 0.2356 0.5931 0.025 Uiso 1 1 calc R
N2 N 0.4581(5) 0.6838(3) 0.5437(3) 0.0241(10) Uani 1 1 d .
O1 O 0.4675(4) 0.2017(3) 0.5329(2) 0.0230(9) Uani 1 1 d .
O2 O 0.6801(4) 0.0824(3) 0.5809(3) 0.0368(12) Uani 1 1 d .
O3 O 0.8803(4) 0.3855(3) 0.7624(3) 0.0338(11) Uani 1 1 d .
O4 O 1.0731(4) 0.3873(3) 0.6505(2) 0.0288(10) Uani 1 1 d .
O5 O 0.5433(5) 0.7460(3) 0.5111(3) 0.0480(13) Uani 1 1 d .
O6 O 0.3299(4) 0.7031(3) 0.5580(3) 0.0446(12) Uani 1 1 d .
C1 C 0.6238(6) 0.2377(4) 0.7196(3) 0.0238(13) Uani 1 1 d .
H1C H 0.6651 0.1682 0.7314 0.036 Uiso 1 1 calc R
H1D H 0.5151 0.2328 0.7150 0.036 Uiso 1 1 calc R
H1E H 0.6501 0.2854 0.7661 0.036 Uiso 1 1 calc R
C2 C 0.6883(6) 0.2792(4) 0.6354(4) 0.0204(13) Uani 1 1 d .
C3 C 0.6302(6) 0.3883(4) 0.6132(3) 0.0167(12) Uani 1 1 d .
C4 C 0.7160(6) 0.4610(4) 0.5701(4) 0.0257(15) Uani 1 1 d .
H4 H 0.8158 0.4432 0.5561 0.031 Uiso 1 1 calc R
C5 C 0.6643(6) 0.5563(4) 0.5470(4) 0.0258(14) Uani 1 1 d .
H5 H 0.7269 0.6054 0.5190 0.031 Uiso 1 1 calc R
C6 C 0.5164(6) 0.5799(4) 0.5656(4) 0.0241(14) Uani 1 1 d .
C7 C 0.4255(6) 0.5100(4) 0.6070(4) 0.0255(15) Uani 1 1 d .
H7 H 0.3250 0.5275 0.6195 0.031 Uiso 1 1 calc R
C8 C 0.4817(6) 0.4155(4) 0.6297(4) 0.0252(14) Uani 1 1 d .
H8 H 0.4187 0.3666 0.6576 0.030 Uiso 1 1 calc R
C9 C 0.6010(6) -0.0132(4) 0.5573(4) 0.0303(15) Uani 1 1 d .
H9A H 0.6712 -0.0729 0.5564 0.036 Uiso 1 1 calc R
H9B H 0.5576 -0.0056 0.4995 0.036 Uiso 1 1 calc R
C10 C 0.4794(7) -0.0334(5) 0.6209(5) 0.0452(19) Uani 1 1 d .
H10A H 0.5221 -0.0360 0.6783 0.068 Uiso 1 1 calc R
H10B H 0.4312 -0.1002 0.6079 0.068 Uiso 1 1 calc R
H10C H 0.4056 0.0230 0.6179 0.068 Uiso 1 1 calc R
C11 C 1.0685(6) 0.2276(4) 0.7539(4) 0.0281(15) Uani 1 1 d .
C12 C 0.9634(6) 0.1581(4) 0.8035(4) 0.0353(14) Uani 1 1 d .
H12A H 0.8985 0.1204 0.7637 0.053 Uiso 1 1 calc R
H12B H 0.9025 0.2010 0.8417 0.053 Uiso 1 1 calc R
H12C H 1.0212 0.1078 0.8371 0.053 Uiso 1 1 calc R
C13 C 1.1535(6) 0.1643(4) 0.6877(4) 0.0394(17) Uani 1 1 d .
H13A H 1.2276 0.2091 0.6598 0.059 Uiso 1 1 calc R
H13B H 1.0837 0.1374 0.6450 0.059 Uiso 1 1 calc R
H13C H 1.2041 0.1057 0.7157 0.059 Uiso 1 1 calc R
C14 C 1.1739(6) 0.2853(5) 0.8145(5) 0.0473(19) Uani 1 1 d .
H14A H 1.2297 0.2345 0.8485 0.071 Uiso 1 1 calc R
H14B H 1.1157 0.3305 0.8524 0.071 Uiso 1 1 calc R
H14C H 1.2435 0.3280 0.7813 0.071 Uiso 1 1 calc R

loop_
_atom_site_aniso_label
_atom_site_aniso_U_11
_atom_site_aniso_U_22
_atom_site_aniso_U_33
_atom_site_aniso_U_23
_atom_site_aniso_U_13
_atom_site_aniso_U_12
P1 0.0147(7) 0.0201(7) 0.0238(9) 0.0010(7) -0.0001(7) -0.0006(6)
S1 0.0168(7) 0.0178(7) 0.0273(9) -0.0011(6) -0.0013(7) -0.0035(6)
N1 0.010(2) 0.025(2) 0.027(3) -0.007(2) 0.003(2) 0.0026(19)
N2 0.018(3) 0.026(3) 0.028(3) -0.004(2) 0.000(3) 0.000(2)
O1 0.022(2) 0.024(2) 0.023(2) -0.0006(16) 0.0011(17) 0.0004(17)
O2 0.029(3) 0.025(2) 0.057(3) 0.000(2) -0.010(2) -0.0047(18)
O3 0.039(3) 0.027(2) 0.035(3) -0.0133(19) 0.001(2) 0.001(2)
O4 0.018(2) 0.025(2) 0.043(3) 0.0001(19) -0.0039(18) -0.0028(16)
O5 0.036(3) 0.030(2) 0.078(4) 0.011(2) 0.014(3) 0.002(2)
O6 0.021(2) 0.036(3) 0.077(4) 0.011(2) 0.006(2) 0.0095(18)
C1 0.013(3) 0.038(3) 0.020(4) 0.005(3) -0.003(2) 0.004(2)
C2 0.016(3) 0.025(3) 0.020(3) 0.003(3) 0.001(2) 0.000(2)
C3 0.021(3) 0.017(3) 0.012(3) -0.008(2) -0.002(2) -0.004(2)
C4 0.011(3) 0.026(3) 0.040(5) 0.003(3) 0.004(3) 0.002(2)
C5 0.015(3) 0.027(3) 0.036(4) 0.009(3) 0.008(3) -0.001(2)
C6 0.026(3) 0.018(3) 0.028(4) -0.004(3) -0.002(3) 0.004(2)
C7 0.018(3) 0.023(3) 0.036(4) -0.004(3) 0.004(3) -0.004(2)
C8 0.016(3) 0.028(3) 0.032(4) -0.003(3) 0.005(3) -0.009(2)
C9 0.035(4) 0.018(3) 0.039(4) -0.004(3) -0.002(3) 0.006(2)
C10 0.054(5) 0.025(3) 0.058(5) 0.006(3) 0.007(4) -0.005(3)
C11 0.018(3) 0.035(3) 0.031(4) 0.011(3) -0.005(3) 0.008(2)
C12 0.022(3) 0.047(4) 0.037(4) 0.017(3) -0.001(3) -0.002(3)
C13 0.029(3) 0.039(4) 0.051(5) 0.023(3) 0.007(3) 0.015(3)
C14 0.026(4) 0.070(5) 0.046(5) 0.019(4) -0.011(3) -0.009(3)

loop_
_atom_type_symbol
_atom_type_description
_atom_type_scat_dispersion_real
_atom_type_scat_dispersion_imag
_atom_type_scat_source
C C 0.0033 0.0016 'International Tables Vol C Tables 4.2.6.8 and 6.1.1.4'
H H 0.0000 0.0000 'International Tables Vol C Tables 4.2.6.8 and 6.1.1.4'
N N 0.0061 0.0033 'International Tables Vol C Tables 4.2.6.8 and 6.1.1.4'
O O 0.0106 0.0060 'International Tables Vol C Tables 4.2.6.8 and 6.1.1.4'
P P 0.1023 0.0942 'International Tables Vol C Tables 4.2.6.8 and 6.1.1.4'
S S 0.1246 0.1234 'International Tables Vol C Tables 4.2.6.8 and 6.1.1.4'

loop_
_geom_angle_atom_site_label_1
_geom_angle_atom_site_label_2
_geom_angle_atom_site_label_3
_geom_angle
O1 P1 O2 115.4(2)
O1 P1 C2 112.2(2)
O2 P1 C2 103.7(2)
O1 P1 H1P 108(2)
O2 P1 H1P 109(2)
C2 P1 H1P 108(2)
O3 S1 O4 118.9(2)
O3 S1 N1 109.1(2)
O4 S1 N1 106.6(2)
O3 S1 C11 108.9(3)
O4 S1 C11 106.2(3)
N1 S1 C11 106.5(2)
C2 N1 S1 125.7(4)
C2 N1 H1 117.2
S1 N1 H1 117.2
O6 N2 O5 123.2(5)
O6 N2 C6 119.0(5)
O5 N2 C6 117.9(5)
C9 O2 P1 122.0(3)
C2 C1 H1C 109.5
C2 C1 H1D 109.5
H1C C1 H1D 109.5
C2 C1 H1E 109.5
H1C C1 H1E 109.5
H1D C1 H1E 109.5
N1 C2 C3 112.5(4)
N1 C2 C1 111.9(4)
C3 C2 C1 112.5(4)
N1 C2 P1 104.7(3)
C3 C2 P1 106.9(4)
C1 C2 P1 107.7(4)
C4 C3 C8 116.9(5)
C4 C3 C2 122.3(5)
C8 C3 C2 120.6(5)
C5 C4 C3 123.1(5)
C5 C4 H4 118.5
C3 C4 H4 118.5
C4 C5 C6 117.8(5)
C4 C5 H5 121.1
C6 C5 H5 121.1
C7 C6 C5 121.6(5)
C7 C6 N2 119.2(5)
C5 C6 N2 119.1(5)
C8 C7 C6 118.9(5)
C8 C7 H7 120.5
C6 C7 H7 120.5
C7 C8 C3 121.7(5)
C7 C8 H8 119.1
C3 C8 H8 119.1
O2 C9 C10 109.2(5)
O2 C9 H9A 109.8
C10 C9 H9A 109.8
O2 C9 H9B 109.8
C10 C9 H9B 109.8
H9A C9 H9B 108.3
C9 C10 H10A 109.5
C9 C10 H10B 109.5
H10A C10 H10B 109.5
C9 C10 H10C 109.5
H10A C10 H10C 109.5
H10B C10 H10C 109.5
C12 C11 C13 110.5(5)
C12 C11 C14 110.5(5)
C13 C11 C14 111.8(5)
C12 C11 S1 110.3(4)
C13 C11 S1 109.2(4)
C14 C11 S1 104.4(4)
C11 C12 H12A 109.5
C11 C12 H12B 109.5
H12A C12 H12B 109.5
C11 C12 H12C 109.5
H12A C12 H12C 109.5
H12B C12 H12C 109.5
C11 C13 H13A 109.5
C11 C13 H13B 109.5
H13A C13 H13B 109.5
C11 C13 H13C 109.5
H13A C13 H13C 109.5
H13B C13 H13C 109.5
C11 C14 H14A 109.5
C11 C14 H14B 109.5
H14A C14 H14B 109.5
C11 C14 H14C 109.5
H14A C14 H14C 109.5
H14B C14 H14C 109.5

loop_
_geom_bond_atom_site_label_1
_geom_bond_atom_site_label_2
_geom_bond_distance
P1 O1 1.469(4)
P1 O2 1.555(4)
P1 C2 1.820(6)
P1 H1P 1.16(5)
S1 O3 1.420(4)
S1 O4 1.441(4)
S1 N1 1.630(4)
S1 C11 1.810(5)
N1 C2 1.486(6)
N1 H1 0.8800
N2 O6 1.199(5)
N2 O5 1.216(5)
N2 C6 1.469(6)
O2 C9 1.463(6)
C1 C2 1.536(7)
C1 H1C 0.9800
C1 H1D 0.9800
C1 H1E 0.9800
C2 C3 1.531(7)
C3 C4 1.383(7)
C3 C8 1.402(7)
C4 C5 1.355(7)
C4 H4 0.9500
C5 C6 1.392(7)
C5 H5 0.9500
C6 C7 1.374(7)
C7 C8 1.358(7)
C7 H7 0.9500
C8 H8 0.9500
C9 C10 1.500(8)
C9 H9A 0.9900
C9 H9B 0.9900
C10 H10A 0.9800
C10 H10B 0.9800
C10 H10C 0.9800
C11 C12 1.512(7)
C11 C13 1.521(8)
C11 C14 1.530(8)
C12 H12A 0.9800
C12 H12B 0.9800
C12 H12C 0.9800
C13 H13A 0.9800
C13 H13B 0.9800
C13 H13C 0.9800
C14 H14A 0.9800
C14 H14B 0.9800
C14 H14C 0.9800

loop_
_geom_torsion_atom_site_label_1
_geom_torsion_atom_site_label_2
_geom_torsion_atom_site_label_3
_geom_torsion_atom_site_label_4
_geom_torsion
O3 S1 N1 C2 1.1(5)
O4 S1 N1 C2 -128.4(4)
C11 S1 N1 C2 118.5(4)
O1 P1 O2 C9 27.4(5)
C2 P1 O2 C9 150.5(4)
S1 N1 C2 C3 68.4(6)
S1 N1 C2 C1 -59.4(5)
S1 N1 C2 P1 -175.8(3)
O1 P1 C2 N1 -170.2(3)
O2 P1 C2 N1 64.6(4)
O1 P1 C2 C3 -50.6(4)
O2 P1 C2 C3 -175.8(3)
O1 P1 C2 C1 70.5(4)
O2 P1 C2 C1 -54.7(4)
N1 C2 C3 C4 19.9(7)
C1 C2 C3 C4 147.3(5)
P1 C2 C3 C4 -94.6(5)
N1 C2 C3 C8 -165.7(5)
C1 C2 C3 C8 -38.2(6)
P1 C2 C3 C8 79.9(5)
C8 C3 C4 C5 2.6(9)
C2 C3 C4 C5 177.2(5)
C3 C4 C5 C6 -2.0(9)
C4 C5 C6 C7 0.8(9)
C4 C5 C6 N2 178.1(5)
O6 N2 C6 C7 -4.3(8)
O5 N2 C6 C7 176.2(5)
O6 N2 C6 C5 178.3(5)
O5 N2 C6 C5 -1.2(8)
C5 C6 C7 C8 -0.4(9)
N2 C6 C7 C8 -177.7(5)
C6 C7 C8 C3 1.0(8)
C4 C3 C8 C7 -2.0(8)
C2 C3 C8 C7 -176.8(5)
P1 O2 C9 C10 -87.5(6)
O3 S1 C11 C12 55.1(5)
O4 S1 C11 C12 -175.7(4)
N1 S1 C11 C12 -62.4(5)
O3 S1 C11 C13 176.7(4)
O4 S1 C11 C13 -54.1(4)
N1 S1 C11 C13 59.3(5)
O3 S1 C11 C14 -63.6(4)
O4 S1 C11 C14 65.6(4)
N1 S1 C11 C14 178.9(4)
